data_4105157
loop_
_publ_author_name
'En Zhang'
'Chun-An Fan'
'Yong-Qiang Tu'
'Fu-Min Zhang'
'Yan-Lin Song'

_publ_contact_author_email zhangen04@lzu.cn
_publ_section_title
;
 Organocatalytic Asymmetric Vinylogous \a-Ketol Rearrangement:
 Enantioselective Construction of Chiral All-Carbon Quaternary
 Stereocenters in Spirocyclic Diketones via Semipinacol-Type 1,2-Carbon
 Migration
;
_journal_name_full 'Journal of the American Chemical Society'
_journal_page_first 14626
_journal_page_last 14627
_journal_paper_doi 10.1021/ja906291n
_journal_volume 131
_journal_year 2009
_chemical_formula_sum 'C18 H22 O2'
_chemical_formula_weight 270.36
_chemical_name_systematic
; 
 ? 
;
_space_group_IT_number 19
_symmetry_cell_setting orthorhombic
_symmetry_space_group_name_Hall 'P 2ac 2ab'
_symmetry_space_group_name_H-M 'P 21 21 21'
_atom_sites_solution_hydrogens geom
_atom_sites_solution_primary direct
_atom_sites_solution_secondary difmap
_audit_creation_method SHELXL-97
_cell_angle_alpha 90.00
_cell_angle_beta 90.00
_cell_angle_gamma 90.00
_cell_formula_units_Z 4
_cell_length_a 5.6956(8)
_cell_length_b 11.8505(17)
_cell_length_c 22.719(3)
_cell_measurement_reflns_used 3274
_cell_measurement_temperature 296(2)
_cell_measurement_theta_max 25.52
_cell_measurement_theta_min 2.48
_cell_volume 1533.4(4)
_computing_cell_refinement 'Bruker SAINT'
_computing_data_collection 'Bruker APEX2'
_computing_data_reduction 'Bruker SAINT'
_computing_molecular_graphics 'Bruker SHELXTL'
_computing_publication_material 'Bruker SHELXTL'
_computing_structure_refinement 'SHELXL-97 (Sheldrick, 2008)'
_computing_structure_solution 'SHELXS-97 (Sheldrick, 2008)'
_diffrn_ambient_temperature 296(2)
_diffrn_measured_fraction_theta_full 0.986
_diffrn_measured_fraction_theta_max 0.986
_diffrn_measurement_device_type 'Bruker APEX-II CCD'
_diffrn_measurement_method '\f and \w scans'
_diffrn_radiation_monochromator graphite
_diffrn_radiation_source 'fine-focus sealed tube'
_diffrn_radiation_type MoK\a
_diffrn_radiation_wavelength 0.71073
_diffrn_reflns_av_R_equivalents 0.0256
_diffrn_reflns_av_sigmaI/netI 0.0311
_diffrn_reflns_limit_h_max 7
_diffrn_reflns_limit_h_min -7
_diffrn_reflns_limit_k_max 15
_diffrn_reflns_limit_k_min -15
_diffrn_reflns_limit_l_max 30
_diffrn_reflns_limit_l_min -21
_diffrn_reflns_number 10246
_diffrn_reflns_theta_full 28.99
_diffrn_reflns_theta_max 28.99
_diffrn_reflns_theta_min 1.79
_exptl_absorpt_coefficient_mu 0.075
_exptl_absorpt_correction_T_max 0.9963
_exptl_absorpt_correction_T_min 0.9729
_exptl_absorpt_correction_type multi-scan
_exptl_absorpt_process_details SADABS
_exptl_crystal_colour colorless
_exptl_crystal_density_diffrn 1.171
_exptl_crystal_description block
_exptl_crystal_F_000 584
_exptl_crystal_size_max 0.37
_exptl_crystal_size_mid 0.35
_exptl_crystal_size_min 0.05
_refine_diff_density_max 0.165
_refine_diff_density_min -0.141
_refine_diff_density_rms 0.029
_refine_ls_abs_structure_details 'Flack H D (1983), Acta Cryst. A39, 876-881'
_refine_ls_abs_structure_Flack -0.2(12)
_refine_ls_extinction_method none
_refine_ls_goodness_of_fit_ref 1.043
_refine_ls_hydrogen_treatment constr
_refine_ls_matrix_type full
_refine_ls_number_parameters 184
_refine_ls_number_reflns 3946
_refine_ls_number_restraints 0
_refine_ls_restrained_S_all 1.043
_refine_ls_R_factor_all 0.0553
_refine_ls_R_factor_gt 0.0411
_refine_ls_shift/su_max 0.000
_refine_ls_shift/su_mean 0.000
_refine_ls_structure_factor_coef Fsqd
_refine_ls_weighting_details 'calc w=1/[\s^2^(Fo^2^)+(0.0454P)^2^+0.0988P] where P=(Fo^2^+2Fc^2^)/3'
_refine_ls_weighting_scheme calc
_refine_ls_wR_factor_gt 0.0918
_refine_ls_wR_factor_ref 0.0987
_reflns_number_gt 3151
_reflns_number_total 3946
_reflns_threshold_expression >2sigma(I)
_cod_data_source_file ja906291n_si_002.cif
_cod_data_source_block p212121
_cod_original_cell_volume 1533.5(4)
_cod_database_code 4105157

loop_
_symmetry_equiv_pos_as_xyz
'x, y, z'
'-x+1/2, -y, z+1/2'
'-x, y+1/2, -z+1/2'
'x+1/2, -y+1/2, -z'

loop_
_atom_site_label
_atom_site_type_symbol
_atom_site_fract_x
_atom_site_fract_y
_atom_site_fract_z
_atom_site_U_iso_or_equiv
_atom_site_adp_type
_atom_site_occupancy
_atom_site_symmetry_multiplicity
_atom_site_calc_flag
_atom_site_refinement_flags
C1 C 0.8382(3) 0.90349(12) 0.21261(6) 0.0446(3) Uani 1 1 d .
H1 H 0.9142 0.9600 0.2337 0.053 Uiso 1 1 calc R
C2 C 0.6461(3) 0.93499(12) 0.17372(6) 0.0412(3) Uani 1 1 d .
C3 C 0.5259(3) 0.84201(12) 0.14088(6) 0.0416(3) Uani 1 1 d .
H3A H 0.4627 0.8722 0.1045 0.050 Uiso 1 1 calc R
H3B H 0.3950 0.8149 0.1643 0.050 Uiso 1 1 calc R
C4 C 0.6862(3) 0.74257(13) 0.12633(6) 0.0433(3) Uani 1 1 d .
C5 C 0.8066(3) 0.70349(12) 0.18313(6) 0.0453(4) Uani 1 1 d .
H5A H 0.6928 0.6632 0.2070 0.054 Uiso 1 1 calc R
H5B H 0.9305 0.6508 0.1730 0.054 Uiso 1 1 calc R
C6 C 0.9104(3) 0.79719(12) 0.21945(6) 0.0378(3) Uani 1 1 d .
C7 C 1.0830(3) 0.76314(12) 0.26700(6) 0.0389(3) Uani 1 1 d .
C8 C 0.9525(3) 0.73848(13) 0.32614(6) 0.0437(3) Uani 1 1 d .
H8A H 0.7851 0.7262 0.3216 0.052 Uiso 1 1 calc R
H8B H 1.0238 0.6790 0.3494 0.052 Uiso 1 1 calc R
C9 C 1.0171(3) 0.85879(12) 0.34693(6) 0.0404(3) Uani 1 1 d .
H9 H 0.8910 0.9108 0.3357 0.048 Uiso 1 1 calc R
C10 C 1.2087(3) 0.86045(12) 0.29893(6) 0.0425(3) Uani 1 1 d .
H10A H 1.2134 0.9300 0.2765 0.051 Uiso 1 1 calc R
H10B H 1.3637 0.8407 0.3133 0.051 Uiso 1 1 calc R
C11 C 1.0778(3) 0.87776(12) 0.41081(6) 0.0390(3) Uani 1 1 d .
C12 C 1.2840(3) 0.83669(13) 0.43546(7) 0.0464(4) Uani 1 1 d .
H12 H 1.3897 0.7970 0.4121 0.056 Uiso 1 1 calc R
C13 C 1.3336(3) 0.85417(14) 0.49426(7) 0.0536(4) Uani 1 1 d .
H13 H 1.4730 0.8267 0.5100 0.064 Uiso 1 1 calc R
C14 C 1.1795(3) 0.91171(15) 0.52973(7) 0.0579(4) Uani 1 1 d .
H14 H 1.2142 0.9238 0.5692 0.069 Uiso 1 1 calc R
C15 C 0.9735(3) 0.95113(15) 0.50611(8) 0.0595(5) Uani 1 1 d .
H15 H 0.8662 0.9888 0.5299 0.071 Uiso 1 1 calc R
C16 C 0.9253(3) 0.93492(13) 0.44711(7) 0.0491(4) Uani 1 1 d .
H16 H 0.7864 0.9634 0.4315 0.059 Uiso 1 1 calc R
C17 C 0.5373(4) 0.64565(15) 0.10198(9) 0.0656(5) Uani 1 1 d .
H17A H 0.4624 0.6693 0.0662 0.098 Uiso 1 1 calc R
H17B H 0.4199 0.6251 0.1303 0.098 Uiso 1 1 calc R
H17C H 0.6362 0.5818 0.0941 0.098 Uiso 1 1 calc R
C18 C 0.8669(3) 0.77702(18) 0.08042(7) 0.0637(5) Uani 1 1 d .
H18A H 0.9567 0.8397 0.0949 0.096 Uiso 1 1 calc R
H18B H 0.7882 0.7984 0.0448 0.096 Uiso 1 1 calc R
H18C H 0.9699 0.7147 0.0726 0.096 Uiso 1 1 calc R
O1 O 0.5779(2) 1.03322(9) 0.17008(5) 0.0580(3) Uani 1 1 d .
O2 O 1.2266(2) 0.67643(9) 0.24422(4) 0.0502(3) Uani 1 1 d .
H2 H 1.2863 0.6413 0.2715 0.075 Uiso 1 1 calc R

loop_
_atom_site_aniso_label
_atom_site_aniso_U_11
_atom_site_aniso_U_22
_atom_site_aniso_U_33
_atom_site_aniso_U_23
_atom_site_aniso_U_13
_atom_site_aniso_U_12
C1 0.0555(9) 0.0356(7) 0.0427(8) -0.0009(6) -0.0134(7) -0.0033(7)
C2 0.0482(8) 0.0379(8) 0.0376(7) 0.0021(6) -0.0059(7) -0.0001(6)
C3 0.0412(8) 0.0415(8) 0.0423(7) 0.0005(6) -0.0066(6) -0.0008(6)
C4 0.0451(8) 0.0413(8) 0.0435(7) -0.0056(6) -0.0057(7) 0.0003(7)
C5 0.0493(9) 0.0356(7) 0.0509(8) -0.0016(6) -0.0073(7) 0.0003(7)
C6 0.0420(7) 0.0369(7) 0.0346(7) 0.0029(5) -0.0003(6) -0.0007(6)
C7 0.0439(7) 0.0360(7) 0.0369(7) 0.0043(6) -0.0016(6) 0.0012(6)
C8 0.0461(8) 0.0452(8) 0.0400(7) 0.0048(6) 0.0006(7) -0.0051(7)
C9 0.0402(7) 0.0422(8) 0.0388(7) 0.0037(6) -0.0043(6) 0.0037(6)
C10 0.0437(8) 0.0458(8) 0.0379(7) 0.0081(6) -0.0043(6) -0.0039(7)
C11 0.0422(7) 0.0355(7) 0.0395(7) 0.0033(6) -0.0025(6) 0.0001(6)
C12 0.0451(8) 0.0525(9) 0.0417(7) 0.0035(6) 0.0006(7) 0.0082(7)
C13 0.0517(9) 0.0605(10) 0.0487(9) 0.0099(7) -0.0113(8) 0.0022(8)
C14 0.0733(12) 0.0593(10) 0.0411(8) -0.0040(7) -0.0088(9) -0.0018(9)
C15 0.0670(11) 0.0600(11) 0.0516(9) -0.0141(8) 0.0042(9) 0.0093(9)
C16 0.0472(9) 0.0480(9) 0.0522(9) -0.0019(7) -0.0027(8) 0.0097(7)
C17 0.0689(12) 0.0514(10) 0.0765(12) -0.0205(9) -0.0237(10) 0.0016(9)
C18 0.0610(10) 0.0819(13) 0.0482(9) -0.0036(9) 0.0069(8) 0.0099(10)
O1 0.0725(8) 0.0351(6) 0.0664(7) -0.0009(5) -0.0277(6) 0.0060(6)
O2 0.0569(6) 0.0490(6) 0.0447(5) 0.0030(4) -0.0021(5) 0.0148(5)

loop_
_atom_type_symbol
_atom_type_description
_atom_type_scat_dispersion_real
_atom_type_scat_dispersion_imag
_atom_type_scat_source
C C 0.0033 0.0016 'International Tables Vol C Tables 4.2.6.8 and 6.1.1.4'
H H 0.0000 0.0000 'International Tables Vol C Tables 4.2.6.8 and 6.1.1.4'
O O 0.0106 0.0060 'International Tables Vol C Tables 4.2.6.8 and 6.1.1.4'

loop_
_geom_angle_atom_site_label_1
_geom_angle_atom_site_label_2
_geom_angle_atom_site_label_3
_geom_angle
C6 C1 C2 122.99(13)
C6 C1 H1 118.5
C2 C1 H1 118.5
O1 C2 C1 121.42(13)
O1 C2 C3 121.24(13)
C1 C2 C3 117.25(12)
C2 C3 C4 113.73(12)
C2 C3 H3A 108.8
C4 C3 H3A 108.8
C2 C3 H3B 108.8
C4 C3 H3B 108.8
H3A C3 H3B 107.7
C18 C4 C3 110.24(13)
C18 C4 C17 109.16(14)
C3 C4 C17 109.03(13)
C18 C4 C5 110.82(13)
C3 C4 C5 108.57(11)
C17 C4 C5 108.98(13)
C6 C5 C4 114.49(12)
C6 C5 H5A 108.6
C4 C5 H5A 108.6
C6 C5 H5B 108.6
C4 C5 H5B 108.6
H5A C5 H5B 107.6
C1 C6 C5 120.79(12)
C1 C6 C7 122.29(12)
C5 C6 C7 116.71(12)
O2 C7 C6 107.95(11)
O2 C7 C10 116.65(12)
C6 C7 C10 116.00(11)
O2 C7 C8 117.04(11)
C6 C7 C8 110.75(12)
C10 C7 C8 87.49(10)
C9 C8 C7 88.68(10)
C9 C8 H8A 113.9
C7 C8 H8A 113.9
C9 C8 H8B 113.9
C7 C8 H8B 113.9
H8A C8 H8B 111.1
C11 C9 C10 121.05(12)
C11 C9 C8 119.06(11)
C10 C9 C8 87.95(11)
C11 C9 H9 109.0
C10 C9 H9 109.0
C8 C9 H9 109.0
C7 C10 C9 89.68(11)
C7 C10 H10A 113.7
C9 C10 H10A 113.7
C7 C10 H10B 113.7
C9 C10 H10B 113.7
H10A C10 H10B 110.9
C16 C11 C12 117.67(13)
C16 C11 C9 120.34(13)
C12 C11 C9 121.97(13)
C13 C12 C11 120.70(15)
C13 C12 H12 119.7
C11 C12 H12 119.7
C14 C13 C12 120.74(15)
C14 C13 H13 119.6
C12 C13 H13 119.6
C15 C14 C13 119.10(15)
C15 C14 H14 120.5
C13 C14 H14 120.5
C14 C15 C16 120.14(16)
C14 C15 H15 119.9
C16 C15 H15 119.9
C11 C16 C15 121.63(15)
C11 C16 H16 119.2
C15 C16 H16 119.2
C4 C17 H17A 109.5
C4 C17 H17B 109.5
H17A C17 H17B 109.5
C4 C17 H17C 109.5
H17A C17 H17C 109.5
H17B C17 H17C 109.5
C4 C18 H18A 109.5
C4 C18 H18B 109.5
H18A C18 H18B 109.5
C4 C18 H18C 109.5
H18A C18 H18C 109.5
H18B C18 H18C 109.5
C7 O2 H2 109.5

loop_
_geom_bond_atom_site_label_1
_geom_bond_atom_site_label_2
_geom_bond_distance
C1 C6 1.334(2)
C1 C2 1.455(2)
C1 H1 0.9300
C2 O1 1.2300(17)
C2 C3 1.497(2)
C3 C4 1.527(2)
C3 H3A 0.9700
C3 H3B 0.9700
C4 C18 1.521(2)
C4 C17 1.531(2)
C4 C5 1.533(2)
C5 C6 1.5045(19)
C5 H5A 0.9700
C5 H5B 0.9700
C6 C7 1.5153(19)
C7 O2 1.4117(17)
C7 C10 1.539(2)
C7 C8 1.5630(19)
C8 C9 1.546(2)
C8 H8A 0.9700
C8 H8B 0.9700
C9 C11 1.5087(19)
C9 C10 1.543(2)
C9 H9 0.9800
C10 H10A 0.9700
C10 H10B 0.9700
C11 C16 1.376(2)
C11 C12 1.389(2)
C12 C13 1.381(2)
C12 H12 0.9300
C13 C14 1.373(2)
C13 H13 0.9300
C14 C15 1.372(3)
C14 H14 0.9300
C15 C16 1.382(2)
C15 H15 0.9300
C16 H16 0.9300
C17 H17A 0.9600
C17 H17B 0.9600
C17 H17C 0.9600
C18 H18A 0.9600
C18 H18B 0.9600
C18 H18C 0.9600
O2 H2 0.8200

loop_
_geom_torsion_atom_site_label_1
_geom_torsion_atom_site_label_2
_geom_torsion_atom_site_label_3
_geom_torsion_atom_site_label_4
_geom_torsion
C6 C1 C2 O1 177.17(15)
C6 C1 C2 C3 0.6(2)
O1 C2 C3 C4 152.79(14)
C1 C2 C3 C4 -30.60(18)
C2 C3 C4 C18 -69.22(16)
C2 C3 C4 C17 170.96(14)
C2 C3 C4 C5 52.35(16)
C18 C4 C5 C6 73.94(17)
C3 C4 C5 C6 -47.27(17)
C17 C4 C5 C6 -165.91(13)
C2 C1 C6 C5 4.7(2)
C2 C1 C6 C7 -169.95(14)
C4 C5 C6 C1 20.3(2)
C4 C5 C6 C7 -164.80(12)
C1 C6 C7 O2 -144.96(14)
C5 C6 C7 O2 40.19(16)
C1 C6 C7 C10 -11.9(2)
C5 C6 C7 C10 173.24(12)
C1 C6 C7 C8 85.71(17)
C5 C6 C7 C8 -89.14(15)
O2 C7 C8 C9 137.42(12)
C6 C7 C8 C9 -98.29(12)
C10 C7 C8 C9 18.62(10)
C7 C8 C9 C11 -143.35(13)
C7 C8 C9 C10 -18.56(10)
O2 C7 C10 C9 -137.81(12)
C6 C7 C10 C9 93.25(13)
C8 C7 C10 C9 -18.66(10)
C11 C9 C10 C7 141.94(13)
C8 C9 C10 C7 18.86(10)
C10 C9 C11 C16 144.68(15)
C8 C9 C11 C16 -108.66(17)
C10 C9 C11 C12 -36.9(2)
C8 C9 C11 C12 69.80(19)
C16 C11 C12 C13 -0.7(2)
C9 C11 C12 C13 -179.20(14)
C11 C12 C13 C14 0.5(2)
C12 C13 C14 C15 0.5(3)
C13 C14 C15 C16 -1.4(3)
C12 C11 C16 C15 -0.2(2)
C9 C11 C16 C15 178.37(16)
C14 C15 C16 C11 1.2(3)
